data_7214783
loop_
_publ_author_name
'Tero, Tiia-Riikka'
'Salorinne, Kirsi'
'Nissinen, Maija'

_publ_section_title
;
 The effect of halogen bonding on the packing of bromine-substituted
 pyridine and benzyl functionalized resorcinarene tetrapodands in the
 solid state
;
_journal_issue 21
_journal_name_full CrystEngComm
_journal_page_first 7360
_journal_paper_doi 10.1039/c2ce25972a
_journal_volume 14
_journal_year 2012
_chemical_formula_sum 'C66.5 H69 Br4 Cl5 N4 O8'
_chemical_formula_weight 1549.15
_chemical_name_systematic
;
?
;
_space_group_IT_number 14
_symmetry_cell_setting monoclinic
_symmetry_space_group_name_Hall '-P 2yn'
_symmetry_space_group_name_H-M 'P 1 21/n 1'
_atom_sites_solution_hydrogens geom
_atom_sites_solution_primary direct
_atom_sites_solution_secondary difmap
_audit_creation_method SHELXL-97
_cell_angle_alpha 90.00
_cell_angle_beta 96.576(4)
_cell_angle_gamma 90.00
_cell_formula_units_Z 4
_cell_length_a 13.6450(10)
_cell_length_b 35.308(3)
_cell_length_c 13.8910(10)
_cell_measurement_temperature 173(2)
_cell_volume 6648.3(9)
_computing_structure_refinement 'SHELXL-97 (Sheldrick, 1997)'
_computing_structure_solution 'SHELXS-97 (Sheldrick, 1990)'
_diffrn_ambient_temperature 173(2)
_diffrn_measured_fraction_theta_full 0.899
_diffrn_measured_fraction_theta_max 0.899
_diffrn_radiation_monochromator graphite
_diffrn_radiation_source 'fine-focus sealed tube'
_diffrn_radiation_type CuK\a
_diffrn_radiation_wavelength 1.54178
_diffrn_reflns_av_R_equivalents 0.0863
_diffrn_reflns_av_sigmaI/netI 0.1024
_diffrn_reflns_limit_h_max 15
_diffrn_reflns_limit_h_min -15
_diffrn_reflns_limit_k_max 41
_diffrn_reflns_limit_k_min -41
_diffrn_reflns_limit_l_max 16
_diffrn_reflns_limit_l_min -15
_diffrn_reflns_number 18043
_diffrn_reflns_theta_full 66.13
_diffrn_reflns_theta_max 66.13
_diffrn_reflns_theta_min 3.44
_exptl_absorpt_coefficient_mu 5.267
_exptl_absorpt_correction_T_max 0.8580
_exptl_absorpt_correction_T_min 0.4862
_exptl_absorpt_correction_type multi-scan
_exptl_absorpt_process_details 'Denzo (Otwinowski, Borek, Majewski & Minor, 2003)'
_exptl_crystal_colour colorless
_exptl_crystal_density_diffrn 1.548
_exptl_crystal_density_method 'not measured'
_exptl_crystal_description plate
_exptl_crystal_F_000 3140
_exptl_crystal_size_max 0.16
_exptl_crystal_size_mid 0.10
_exptl_crystal_size_min 0.03
_refine_diff_density_max 0.741
_refine_diff_density_min -0.742
_refine_diff_density_rms 0.109
_refine_ls_extinction_coef 0.00059(8)
_refine_ls_extinction_expression Fc^*^=kFc[1+0.001xFc^2^\l^3^/sin(2\q)]^-1/4^
_refine_ls_extinction_method SHELXL
_refine_ls_goodness_of_fit_ref 1.048
_refine_ls_hydrogen_treatment constr
_refine_ls_matrix_type full
_refine_ls_number_parameters 822
_refine_ls_number_reflns 10449
_refine_ls_number_restraints 19
_refine_ls_restrained_S_all 1.049
_refine_ls_R_factor_all 0.1775
_refine_ls_R_factor_gt 0.0898
_refine_ls_shift/su_max 0.001
_refine_ls_shift/su_mean 0.000
_refine_ls_structure_factor_coef Fsqd
_refine_ls_weighting_details 'calc w=1/[\s^2^(Fo^2^)+(0.1136P)^2^+31.6570P] where P=(Fo^2^+2Fc^2^)/3'
_refine_ls_weighting_scheme calc
_refine_ls_wR_factor_gt 0.2198
_refine_ls_wR_factor_ref 0.2870
_reflns_number_gt 5105
_reflns_number_total 10449
_reflns_threshold_expression >2sigma(I)
_cod_data_source_file c2ce25972a.txt
_cod_data_source_block II
_cod_original_sg_symbol_H-M p21/n
_cod_original_formula_sum 'C66.50 H69 Br4 Cl5 N4 O8'
_cod_database_code 7214783

loop_
_symmetry_equiv_pos_as_xyz
'x, y, z'
'-x+1/2, y+1/2, -z+1/2'
'-x, -y, -z'
'x-1/2, -y-1/2, z-1/2'

loop_
_atom_site_label
_atom_site_type_symbol
_atom_site_fract_x
_atom_site_fract_y
_atom_site_fract_z
_atom_site_U_iso_or_equiv
_atom_site_adp_type
_atom_site_occupancy
_atom_site_symmetry_multiplicity
_atom_site_calc_flag
_atom_site_refinement_flags
_atom_site_disorder_assembly
_atom_site_disorder_group
C1 C 0.4807(7) 0.0787(3) 0.8249(7) 0.049(2) Uani 1 1 d . . .
C2 C 0.5198(7) 0.1148(3) 0.8223(8) 0.055(3) Uani 1 1 d . . .
H2 H 0.5408 0.1230 0.7629 0.066 Uiso 1 1 calc R . .
C3 C 0.5310(7) 0.1402(3) 0.9010(7) 0.052(2) Uani 1 1 d . . .
C4 C 0.5004(7) 0.1263(3) 0.9872(7) 0.048(2) Uani 1 1 d . . .
C5 C 0.4610(7) 0.0900(3) 0.9936(7) 0.048(2) Uani 1 1 d . . .
H5 H 0.4415 0.0813 1.0532 0.057 Uiso 1 1 calc R . .
C6 C 0.4505(7) 0.0668(3) 0.9133(7) 0.052(2) Uani 1 1 d . . .
C7 C 0.5673(7) 0.1805(3) 0.8963(8) 0.053(3) Uani 1 1 d . . .
H7 H 0.5319 0.1954 0.9429 0.064 Uiso 1 1 calc R . .
C8 C 0.6775(7) 0.1848(3) 0.9300(7) 0.051(2) Uani 1 1 d . . .
C9 C 0.7475(8) 0.1594(3) 0.9044(7) 0.056(3) Uani 1 1 d . . .
H9 H 0.7255 0.1380 0.8665 0.067 Uiso 1 1 calc R . .
C10 C 0.8499(7) 0.1636(3) 0.9316(7) 0.050(2) Uani 1 1 d . . .
C11 C 0.8793(7) 0.1954(3) 0.9876(8) 0.055(3) Uani 1 1 d . C .
C12 C 0.8108(8) 0.2210(3) 1.0149(8) 0.063(3) Uani 1 1 d . . .
H12 H 0.8319 0.2422 1.0540 0.076 Uiso 1 1 calc R . .
C13 C 0.7108(8) 0.2155(3) 0.9849(8) 0.057(3) Uani 1 1 d . . .
C14 C 0.9254(8) 0.1372(3) 0.8968(8) 0.056(3) Uani 1 1 d . . .
H14 H 0.9905 0.1435 0.9340 0.068 Uiso 1 1 calc R . .
C15 C 0.9023(6) 0.0954(3) 0.9184(7) 0.048(2) Uani 1 1 d . . .
C16 C 0.8661(8) 0.0699(3) 0.8467(8) 0.057(3) Uani 1 1 d . . .
H16 H 0.8519 0.0791 0.7823 0.068 Uiso 1 1 calc R . .
C17 C 0.8493(8) 0.0314(3) 0.8641(8) 0.055(3) Uani 1 1 d . . .
C18 C 0.8707(8) 0.0196(3) 0.9603(8) 0.057(3) Uani 1 1 d . . .
C19 C 0.9071(7) 0.0438(3) 1.0346(7) 0.051(2) Uani 1 1 d . . .
H19 H 0.9202 0.0347 1.0992 0.062 Uiso 1 1 calc R . .
C20 C 0.9238(7) 0.0810(3) 1.0133(8) 0.056(3) Uani 1 1 d . . .
C21 C 0.8160(8) 0.0028(3) 0.7835(8) 0.064(3) Uani 1 1 d . B .
H21 H 0.8477 -0.0220 0.8027 0.076 Uiso 1 1 calc R . .
C22 C 0.7076(8) -0.0035(3) 0.7696(7) 0.055(3) Uani 1 1 d . . .
C23 C 0.6387(8) 0.0254(3) 0.7692(7) 0.053(3) Uani 1 1 d . . .
H23 H 0.6614 0.0501 0.7875 0.064 Uiso 1 1 calc R . .
C24 C 0.5376(8) 0.0201(3) 0.7433(7) 0.053(3) Uani 1 1 d . . .
C25 C 0.5059(9) -0.0165(3) 0.7182(8) 0.063(3) Uani 1 1 d . . .
C26 C 0.5722(9) -0.0475(3) 0.7220(8) 0.064(3) Uani 1 1 d . . .
H26 H 0.5495 -0.0725 0.7070 0.077 Uiso 1 1 calc R . .
C27 C 0.6705(10) -0.0402(3) 0.7482(8) 0.067(3) Uani 1 1 d . . .
C28 C 0.4665(8) 0.0532(3) 0.7360(7) 0.052(3) Uani 1 1 d . . .
H28 H 0.3988 0.0422 0.7340 0.063 Uiso 1 1 calc R . .
C29 C 0.5430(8) 0.1991(3) 0.7979(8) 0.062(3) Uani 1 1 d . . .
H29A H 0.5696 0.1834 0.7479 0.074 Uiso 1 1 calc R . .
H29B H 0.5755 0.2242 0.7984 0.074 Uiso 1 1 calc R . .
C30 C 0.4316(8) 0.2042(4) 0.7710(9) 0.083(4) Uani 1 1 d . . .
H30A H 0.3990 0.1794 0.7702 0.125 Uiso 1 1 calc R . .
H30B H 0.4192 0.2159 0.7068 0.125 Uiso 1 1 calc R . .
H30C H 0.4053 0.2205 0.8190 0.125 Uiso 1 1 calc R . .
C31 C 0.9351(8) 0.1440(3) 0.7894(8) 0.058(3) Uani 1 1 d . . .
H31A H 0.8701 0.1400 0.7511 0.070 Uiso 1 1 calc R . .
H31B H 0.9817 0.1252 0.7673 0.070 Uiso 1 1 calc R . .
C32 C 0.9722(10) 0.1843(3) 0.7704(9) 0.078(4) Uani 1 1 d . . .
H32A H 0.9220 0.2028 0.7836 0.117 Uiso 1 1 calc R . .
H32B H 0.9849 0.1864 0.7026 0.117 Uiso 1 1 calc R . .
H32C H 1.0333 0.1892 0.8129 0.117 Uiso 1 1 calc R . .
C33 C 0.8525(10) 0.0147(4) 0.6861(9) 0.082(4) Uani 1 1 d . . .
H33A H 0.8178 0.0383 0.6640 0.098 Uiso 0.50 1 calc PR A 1
H33B H 0.9236 0.0208 0.6988 0.098 Uiso 0.50 1 calc PR A 1
H33C H 0.8214 -0.0021 0.6342 0.098 Uiso 0.50 1 d PR A 2
H33D H 0.8305 0.0409 0.6705 0.098 Uiso 0.50 1 d PR A 2
C34A C 0.840(2) -0.0123(7) 0.6072(18) 0.091(9) Uani 0.50 1 d P B 1
H34A H 0.8483 0.0005 0.5462 0.137 Uiso 0.50 1 calc PR B 1
H34B H 0.7732 -0.0232 0.6031 0.137 Uiso 0.50 1 calc PR B 1
H34C H 0.8886 -0.0325 0.6190 0.137 Uiso 0.50 1 calc PR B 1
C34B C 0.962(2) 0.0134(9) 0.687(2) 0.104(10) Uani 0.50 1 d P B 2
H34D H 0.9890 -0.0071 0.7295 0.156 Uiso 0.50 1 calc PR B 2
H34E H 0.9905 0.0376 0.7112 0.156 Uiso 0.50 1 calc PR B 2
H34F H 0.9786 0.0090 0.6212 0.156 Uiso 0.50 1 calc PR B 2
C35 C 0.4693(8) 0.0747(3) 0.6412(7) 0.066(3) Uani 1 1 d . . .
H35A H 0.4224 0.0961 0.6397 0.079 Uiso 1 1 calc R . .
H35B H 0.5362 0.0854 0.6399 0.079 Uiso 1 1 calc R . .
C36 C 0.4440(11) 0.0510(4) 0.5513(8) 0.085(4) Uani 1 1 d . . .
H36A H 0.4917 0.0302 0.5506 0.127 Uiso 1 1 calc R . .
H36B H 0.4466 0.0668 0.4937 0.127 Uiso 1 1 calc R . .
H36C H 0.3775 0.0405 0.5512 0.127 Uiso 1 1 calc R . .
C37 C 0.3844(8) 0.0171(3) 1.0044(8) 0.058(3) Uani 1 1 d . . .
H37A H 0.4436 0.0166 1.0515 0.088 Uiso 1 1 calc R . .
H37B H 0.3577 -0.0086 0.9954 0.088 Uiso 1 1 calc R . .
H37C H 0.3347 0.0336 1.0283 0.088 Uiso 1 1 calc R . .
C38 C 0.6693(9) 0.2721(3) 1.0702(10) 0.087(4) Uani 1 1 d . . .
H38A H 0.7086 0.2628 1.1289 0.130 Uiso 1 1 calc R . .
H38B H 0.6109 0.2853 1.0881 0.130 Uiso 1 1 calc R . .
H38C H 0.7091 0.2897 1.0362 0.130 Uiso 1 1 calc R . .
C39 C 0.9883(9) 0.0934(3) 1.1777(7) 0.068(3) Uani 1 1 d . . .
H39A H 0.9303 0.0825 1.2030 0.103 Uiso 1 1 calc R . .
H39B H 1.0138 0.1144 1.2194 0.103 Uiso 1 1 calc R . .
H39C H 1.0393 0.0739 1.1768 0.103 Uiso 1 1 calc R . .
C40 C 0.7276(10) -0.0986(4) 0.6876(10) 0.087(4) Uani 1 1 d . . .
H40A H 0.6744 -0.1154 0.7032 0.130 Uiso 1 1 calc R . .
H40B H 0.7892 -0.1130 0.6895 0.130 Uiso 1 1 calc R . .
H40C H 0.7108 -0.0880 0.6226 0.130 Uiso 1 1 calc R . .
C41 C 0.4786(8) 0.1398(3) 1.1521(7) 0.060(2) Uani 1 1 d . . .
H41A H 0.5063 0.1147 1.1715 0.072 Uiso 1 1 calc R . .
H41B H 0.4058 0.1375 1.1421 0.072 Uiso 1 1 calc R . .
C42 C 0.5074(7) 0.1677(3) 1.2301(7) 0.051(2) Uani 1 1 d . . .
C43 C 0.5633(8) 0.1999(3) 1.2186(8) 0.059(3) Uani 1 1 d . . .
H43 H 0.5868 0.2055 1.1585 0.071 Uiso 1 1 calc R . .
C44 C 0.5833(8) 0.2233(3) 1.2968(8) 0.068(3) Uani 1 1 d . . .
H44 H 0.6233 0.2450 1.2912 0.082 Uiso 1 1 calc R . .
C45 C 0.5470(9) 0.2163(3) 1.3830(9) 0.070(3) Uani 1 1 d . . .
H45 H 0.5601 0.2328 1.4369 0.084 Uiso 1 1 calc R . .
C46 C 0.4892(9) 0.1831(3) 1.3882(8) 0.065(3) Uani 1 1 d . . .
C51A C 1.0000(12) 0.2211(6) 1.1043(12) 0.060(2) Uani 0.68(2) 1 d P C 1
H51A H 0.9580 0.2126 1.1537 0.072 Uiso 0.68(2) 1 calc PR C 1
H51B H 0.9878 0.2484 1.0920 0.072 Uiso 0.68(2) 1 calc PR C 1
C51B C 1.005(3) 0.1978(14) 1.113(3) 0.060(2) Uani 0.32(2) 1 d P C 2
H51C H 1.0041 0.1709 1.1326 0.072 Uiso 0.32(2) 1 calc PR C 2
H51D H 0.9567 0.2117 1.1477 0.072 Uiso 0.32(2) 1 calc PR C 2
C52 C 1.1089(8) 0.2145(3) 1.1402(8) 0.063(3) Uani 1 1 d . . .
C53 C 1.1417(8) 0.2059(3) 1.2348(8) 0.065(3) Uani 1 1 d . C .
H53 H 1.0972 0.1972 1.2778 0.078 Uiso 1 1 calc R . .
C55 C 1.3022(9) 0.2235(4) 1.2038(11) 0.081(4) Uani 1 1 d . C .
H55 H 1.3701 0.2276 1.2248 0.098 Uiso 1 1 calc R . .
C56 C 1.2632(9) 0.2306(3) 1.1097(9) 0.071(3) Uani 1 1 d . . .
C57 C 1.2391(11) 0.2103(4) 1.2657(10) 0.092(4) Uani 1 1 d . . .
H57 H 1.2636 0.2042 1.3306 0.111 Uiso 1 1 calc R C .
C61 C 0.8643(8) -0.0320(3) 1.0723(9) 0.066(3) Uani 1 1 d . . .
H61A H 0.8235 -0.0163 1.1115 0.080 Uiso 1 1 calc R . .
H61B H 0.9341 -0.0296 1.1002 0.080 Uiso 1 1 calc R . .
C62 C 0.8325(8) -0.0727(3) 1.0753(10) 0.066(3) Uani 1 1 d . . .
C63 C 0.8129(8) -0.0947(3) 0.9933(9) 0.067(3) Uani 1 1 d . . .
H63 H 0.8182 -0.0844 0.9309 0.080 Uiso 1 1 calc R . .
C64 C 0.7842(9) -0.1335(3) 1.0044(10) 0.075(3) Uani 1 1 d . . .
H64 H 0.7706 -0.1495 0.9495 0.090 Uiso 1 1 calc R . .
C65 C 0.7770(9) -0.1465(4) 1.0937(11) 0.083(4) Uani 1 1 d . . .
H65 H 0.7578 -0.1719 1.1035 0.100 Uiso 1 1 calc R . .
C66 C 0.7979(9) -0.1224(4) 1.1709(11) 0.081(4) Uani 1 1 d . . .
C71 C 0.3654(9) -0.0552(3) 0.6485(9) 0.072(3) Uani 1 1 d . . .
H71A H 0.4173 -0.0695 0.6198 0.086 Uiso 1 1 calc R . .
H71B H 0.3115 -0.0498 0.5964 0.086 Uiso 1 1 calc R . .
C72 C 0.3265(8) -0.0786(3) 0.7248(8) 0.060(3) Uani 1 1 d . . .
C73 C 0.3305(8) -0.0689(3) 0.8214(8) 0.063(3) Uani 1 1 d . . .
H73 H 0.3592 -0.0456 0.8440 0.076 Uiso 1 1 calc R . .
C74 C 0.2923(8) -0.0935(4) 0.8846(9) 0.066(3) Uani 1 1 d . . .
H74 H 0.2950 -0.0870 0.9512 0.079 Uiso 1 1 calc R . .
C75 C 0.2501(8) -0.1273(4) 0.8520(8) 0.065(3) Uani 1 1 d . . .
H75 H 0.2268 -0.1453 0.8948 0.078 Uiso 1 1 calc R . .
C76 C 0.2439(7) -0.1332(3) 0.7544(9) 0.059(3) Uani 1 1 d . . .
N47 N 0.4707(6) 0.1597(3) 1.3147(6) 0.060(2) Uani 1 1 d . . .
N57 N 1.1698(7) 0.2264(3) 1.0774(7) 0.075(3) Uani 1 1 d . C .
N67 N 0.8258(7) -0.0861(3) 1.1645(7) 0.068(3) Uani 1 1 d . . .
N77 N 0.2820(6) -0.1122(3) 0.6908(7) 0.064(2) Uani 1 1 d . . .
O4 O 0.5132(5) 0.15108(19) 1.0655(5) 0.0567(18) Uani 1 1 d . . .
O6 O 0.4093(5) 0.03129(19) 0.9136(5) 0.0536(17) Uani 1 1 d . . .
O11 O 0.9774(5) 0.2003(2) 1.0177(6) 0.064(2) Uani 1 1 d . . .
O13 O 0.6392(5) 0.2408(2) 1.0081(6) 0.072(2) Uani 1 1 d . . .
O18 O 0.8532(5) -0.01901(19) 0.9746(5) 0.0576(18) Uani 1 1 d . . .
O20 O 0.9613(5) 0.1070(2) 1.0823(5) 0.0587(18) Uani 1 1 d . . .
O25 O 0.4057(6) -0.0201(2) 0.6880(6) 0.075(2) Uani 1 1 d . . .
O27 O 0.7397(6) -0.0692(2) 0.7551(6) 0.081(2) Uani 1 1 d . . .
Br1 Br 0.43203(11) 0.17164(4) 1.50216(9) 0.0824(5) Uani 1 1 d . . .
Br2 Br 1.34974(12) 0.24496(6) 1.01821(14) 0.1142(7) Uani 1 1 d . C .
Br3 Br 0.79044(12) -0.13826(5) 1.30154(12) 0.1027(6) Uani 1 1 d . . .
Br4 Br 0.17991(10) -0.17806(4) 0.70036(11) 0.0809(5) Uani 1 1 d . . .
Cl12 Cl 0.7110(5) 0.17621(18) 0.6063(5) 0.190(3) Uani 1 1 d D . .
C10A C 0.700(3) 0.1391(3) 0.5321(17) 0.145(11) Uani 0.734(16) 1 d PD D 1
H10A H 0.7391 0.1441 0.4777 0.174 Uiso 0.734(16) 1 calc PR D 1
H10B H 0.6300 0.1369 0.5046 0.174 Uiso 0.734(16) 1 calc PR D 1
Cl1A Cl 0.7356(5) 0.09779(17) 0.5821(5) 0.117(3) Uani 0.734(16) 1 d PDU D 1
C10B C 0.708(5) 0.1291(4) 0.604(5) 0.145(11) Uani 0.266(16) 1 d PD D 2
H10C H 0.6421 0.1200 0.5772 0.174 Uiso 0.266(16) 1 calc PR D 2
H10D H 0.7234 0.1188 0.6706 0.174 Uiso 0.266(16) 1 calc PR D 2
Cl1B Cl 0.793(4) 0.1157(16) 0.535(3) 0.33(2) Uani 0.266(16) 1 d PDU D 2
Cl21 Cl 1.0681(5) 0.1417(2) 0.4524(5) 0.203(3) Uani 1 1 d D . .
Cl22 Cl 0.9512(6) 0.0751(3) 0.4364(6) 0.215(3) Uani 1 1 d D . .
C200 C 0.987(2) 0.1137(6) 0.5123(16) 0.28(2) Uani 1 1 d D . .
H20A H 1.0209 0.1046 0.5749 0.330 Uiso 1 1 calc R . .
H20B H 0.9289 0.1287 0.5251 0.330 Uiso 1 1 calc R . .
C30A C 1.128(4) 0.0330(8) 0.662(3) 0.076(14) Uiso 0.25 1 d PD E 1
H30D H 1.0600 0.0432 0.6580 0.091 Uiso 0.25 1 calc PR E 1
H30E H 1.1692 0.0465 0.7145 0.091 Uiso 0.25 1 calc PR E 1
C30B C 1.197(3) 0.0242(11) 0.671(2) 0.071(13) Uiso 0.25 1 d PD E 2
H30F H 1.2681 0.0177 0.6859 0.085 Uiso 0.25 1 calc PR E 2
H30G H 1.1817 0.0446 0.7157 0.085 Uiso 0.25 1 calc PR E 2
Cl31 Cl 1.1742(18) 0.0390(7) 0.5554(18) 0.318(11) Uiso 0.50 1 d PD . .
Cl32 Cl 1.1274(14) -0.0141(6) 0.6856(14) 0.254(8) Uiso 0.50 1 d PD . .

loop_
_atom_site_aniso_label
_atom_site_aniso_U_11
_atom_site_aniso_U_22
_atom_site_aniso_U_33
_atom_site_aniso_U_23
_atom_site_aniso_U_13
_atom_site_aniso_U_12
C1 0.049(6) 0.050(6) 0.049(6) 0.010(5) 0.007(5) -0.001(5)
C2 0.061(6) 0.051(6) 0.054(6) 0.010(5) 0.006(5) -0.002(5)
C3 0.046(6) 0.057(6) 0.054(6) -0.002(5) 0.005(5) -0.010(5)
C4 0.044(5) 0.057(6) 0.043(5) 0.003(5) 0.000(5) 0.000(5)
C5 0.052(6) 0.052(6) 0.040(5) -0.003(5) 0.010(5) -0.007(5)
C6 0.046(6) 0.061(7) 0.049(6) 0.009(5) 0.007(5) 0.002(5)
C7 0.051(6) 0.049(6) 0.058(6) -0.004(5) -0.003(5) 0.007(5)
C8 0.046(6) 0.047(6) 0.059(6) -0.010(5) 0.002(5) -0.007(4)
C9 0.060(7) 0.055(6) 0.054(6) 0.005(5) 0.014(5) -0.004(5)
C10 0.052(6) 0.035(5) 0.063(7) 0.002(5) 0.008(5) -0.007(4)
C11 0.040(5) 0.056(6) 0.069(7) -0.009(5) 0.001(5) -0.009(5)
C12 0.048(6) 0.064(7) 0.077(8) -0.018(6) 0.006(6) -0.004(5)
C13 0.058(6) 0.048(6) 0.066(7) -0.001(5) 0.014(6) 0.008(5)
C14 0.055(6) 0.038(5) 0.076(7) -0.006(5) 0.009(6) 0.005(5)
C15 0.036(5) 0.047(6) 0.063(7) 0.000(5) 0.013(5) 0.007(4)
C16 0.067(7) 0.045(6) 0.057(6) 0.003(5) 0.001(6) -0.001(5)
C17 0.066(7) 0.047(6) 0.054(6) -0.003(5) 0.011(5) -0.003(5)
C18 0.074(7) 0.038(5) 0.061(7) 0.010(5) 0.014(6) 0.005(5)
C19 0.058(6) 0.047(6) 0.048(6) 0.002(5) 0.006(5) -0.002(5)
C20 0.055(6) 0.060(7) 0.053(6) -0.002(5) 0.003(5) -0.008(5)
C21 0.075(8) 0.047(6) 0.068(7) -0.010(5) 0.005(6) -0.001(5)
C22 0.061(6) 0.057(6) 0.047(6) 0.000(5) 0.003(5) -0.010(5)
C23 0.060(6) 0.059(6) 0.041(5) -0.003(5) 0.004(5) -0.004(5)
C24 0.068(7) 0.047(6) 0.044(6) 0.001(5) 0.011(5) -0.005(5)
C25 0.070(7) 0.069(8) 0.047(6) -0.005(5) -0.002(6) -0.015(6)
C26 0.085(8) 0.050(6) 0.057(7) -0.002(5) 0.009(6) -0.015(6)
C27 0.091(9) 0.050(6) 0.059(7) -0.001(5) 0.005(7) 0.005(6)
C28 0.066(7) 0.056(6) 0.037(5) 0.000(5) 0.011(5) -0.007(5)
C29 0.062(7) 0.067(7) 0.057(7) 0.019(6) 0.012(6) 0.000(6)
C30 0.065(7) 0.111(11) 0.070(8) 0.016(8) -0.007(6) 0.006(7)
C31 0.066(7) 0.051(6) 0.060(7) -0.001(5) 0.013(6) 0.003(5)
C32 0.093(9) 0.063(8) 0.081(9) 0.007(6) 0.025(7) 0.001(7)
C33 0.097(10) 0.075(9) 0.074(8) -0.024(7) 0.015(8) -0.018(7)
C34A 0.15(3) 0.063(15) 0.066(16) -0.021(13) 0.038(17) -0.017(16)
C34B 0.10(2) 0.13(3) 0.09(2) -0.030(19) 0.028(18) -0.001(19)
C35 0.068(7) 0.081(8) 0.047(6) 0.002(6) 0.000(6) 0.001(6)
C36 0.128(11) 0.079(9) 0.047(7) -0.001(6) 0.008(7) -0.014(8)
C37 0.060(6) 0.055(6) 0.060(7) 0.013(5) 0.009(5) 0.002(5)
C38 0.077(8) 0.068(8) 0.120(11) -0.043(8) 0.030(8) -0.018(7)
C39 0.077(8) 0.077(8) 0.046(6) -0.003(6) -0.013(6) 0.004(6)
C40 0.079(9) 0.091(10) 0.094(10) -0.025(8) 0.027(8) 0.000(7)
C41 0.064(5) 0.061(6) 0.054(5) 0.004(5) 0.007(4) 0.003(5)
C42 0.055(6) 0.057(6) 0.040(5) -0.002(5) 0.004(5) 0.003(5)
C43 0.062(7) 0.059(7) 0.058(7) -0.005(5) 0.012(6) -0.007(5)
C44 0.065(7) 0.074(8) 0.062(7) -0.014(6) -0.009(6) -0.010(6)
C45 0.073(8) 0.069(8) 0.062(7) -0.017(6) -0.015(6) 0.003(6)
C46 0.070(7) 0.073(8) 0.049(6) -0.004(6) -0.008(6) 0.014(6)
C51A 0.064(5) 0.061(6) 0.054(5) 0.004(5) 0.007(4) 0.003(5)
C51B 0.064(5) 0.061(6) 0.054(5) 0.004(5) 0.007(4) 0.003(5)
C52 0.054(6) 0.083(8) 0.053(7) -0.006(6) 0.007(6) -0.004(6)
C53 0.059(7) 0.068(7) 0.066(8) 0.002(6) 0.003(6) 0.005(6)
C55 0.055(7) 0.086(9) 0.099(11) -0.011(8) -0.009(8) 0.010(6)
C56 0.069(8) 0.067(8) 0.076(8) 0.000(6) 0.001(7) -0.004(6)
C57 0.093(11) 0.108(11) 0.072(9) 0.001(8) -0.006(8) 0.023(9)
C61 0.059(7) 0.066(7) 0.074(8) 0.007(6) 0.006(6) -0.012(6)
C62 0.052(6) 0.052(6) 0.092(9) 0.008(7) 0.000(6) 0.007(5)
C63 0.061(7) 0.055(7) 0.083(8) 0.011(6) 0.002(6) -0.002(5)
C64 0.072(8) 0.064(8) 0.085(9) 0.011(7) -0.011(7) 0.007(6)
C65 0.062(8) 0.076(9) 0.106(11) 0.031(9) -0.015(8) 0.000(6)
C66 0.067(8) 0.081(9) 0.093(10) 0.026(8) 0.000(7) 0.001(7)
C71 0.075(8) 0.063(7) 0.073(8) -0.001(6) -0.014(6) -0.034(6)
C72 0.059(6) 0.065(7) 0.051(6) 0.008(5) -0.007(5) -0.009(5)
C73 0.062(7) 0.066(7) 0.061(7) -0.004(6) 0.006(6) 0.002(6)
C74 0.053(6) 0.078(8) 0.067(8) -0.008(7) 0.005(6) 0.010(6)
C75 0.066(7) 0.084(9) 0.046(6) 0.013(6) 0.012(6) -0.004(6)
C76 0.046(6) 0.058(6) 0.074(8) 0.021(6) 0.010(6) 0.006(5)
N47 0.064(6) 0.059(5) 0.054(5) 0.000(5) 0.000(5) 0.000(4)
N57 0.047(5) 0.108(8) 0.067(6) 0.007(6) -0.003(5) -0.004(5)
N67 0.065(6) 0.064(6) 0.073(7) 0.027(5) -0.005(5) -0.006(5)
N77 0.060(5) 0.066(6) 0.062(6) -0.012(5) -0.001(5) -0.007(5)
O4 0.073(5) 0.051(4) 0.046(4) 0.003(3) 0.008(4) -0.002(3)
O6 0.053(4) 0.058(4) 0.052(4) 0.001(3) 0.013(3) -0.009(3)
O11 0.043(4) 0.070(5) 0.079(5) -0.023(4) 0.000(4) -0.008(3)
O13 0.055(4) 0.059(5) 0.103(6) -0.021(4) 0.015(4) -0.002(4)
O18 0.060(4) 0.049(4) 0.064(5) 0.000(4) 0.006(4) 0.005(3)
O20 0.065(4) 0.062(4) 0.048(4) -0.004(3) 0.001(4) -0.002(4)
O25 0.085(6) 0.066(5) 0.071(5) -0.001(4) 0.000(4) -0.022(4)
O27 0.108(6) 0.049(4) 0.079(5) -0.020(4) -0.018(5) 0.007(4)
Br1 0.1018(11) 0.0873(10) 0.0594(8) -0.0059(7) 0.0152(7) 0.0007(8)
Br2 0.0772(10) 0.1527(17) 0.1156(14) 0.0153(12) 0.0235(9) -0.0163(10)
Br3 0.0902(10) 0.1089(13) 0.1063(12) 0.0472(10) -0.0005(9) -0.0166(9)
Br4 0.0767(9) 0.0668(8) 0.0995(11) -0.0007(7) 0.0107(8) -0.0143(7)
Cl12 0.207(6) 0.149(5) 0.199(6) -0.014(5) -0.036(5) 0.036(5)
C10A 0.26(3) 0.103(18) 0.071(14) -0.024(14) 0.01(2) 0.052(19)
Cl1A 0.140(6) 0.090(4) 0.111(5) 0.009(3) -0.033(4) -0.009(3)
C10B 0.26(3) 0.103(18) 0.071(14) -0.024(14) 0.01(2) 0.052(19)
Cl1B 0.53(6) 0.28(5) 0.19(3) -0.03(3) 0.05(4) -0.11(5)
Cl21 0.195(6) 0.276(9) 0.130(5) 0.025(5) -0.022(4) -0.045(6)
Cl22 0.216(7) 0.245(8) 0.176(6) 0.035(6) -0.008(5) 0.005(6)
C200 0.24(3) 0.48(6) 0.094(16) -0.05(2) -0.017(17) -0.19(4)

loop_
_atom_type_symbol
_atom_type_description
_atom_type_scat_dispersion_real
_atom_type_scat_dispersion_imag
_atom_type_scat_source
C C 0.0181 0.0091 'International Tables Vol C Tables 4.2.6.8 and 6.1.1.4'
H H 0.0000 0.0000 'International Tables Vol C Tables 4.2.6.8 and 6.1.1.4'
N N 0.0311 0.0180 'International Tables Vol C Tables 4.2.6.8 and 6.1.1.4'
O O 0.0492 0.0322 'International Tables Vol C Tables 4.2.6.8 and 6.1.1.4'
Br Br -0.6763 1.2805 'International Tables Vol C Tables 4.2.6.8 and 6.1.1.4'
Cl Cl 0.3639 0.7018 'International Tables Vol C Tables 4.2.6.8 and 6.1.1.4'

loop_
_geom_angle_atom_site_label_1
_geom_angle_atom_site_label_2
_geom_angle_atom_site_label_3
_geom_angle
C2 C1 C6 116.8(10)
C2 C1 C28 122.5(9)
C6 C1 C28 120.7(9)
C1 C2 C3 125.1(10)
C4 C3 C2 114.9(9)
C4 C3 C7 119.9(9)
C2 C3 C7 125.0(9)
O4 C4 C5 122.8(8)
O4 C4 C3 115.0(9)
C5 C4 C3 122.1(9)
C6 C5 C4 119.9(9)
O6 C6 C5 123.0(9)
O6 C6 C1 115.8(9)
C5 C6 C1 121.1(10)
C3 C7 C29 114.0(9)
C3 C7 C8 113.3(8)
C29 C7 C8 109.8(9)
C13 C8 C9 117.4(9)
C13 C8 C7 119.9(9)
C9 C8 C7 122.7(9)
C8 C9 C10 123.6(10)
C11 C10 C9 116.5(9)
C11 C10 C14 120.7(9)
C9 C10 C14 122.7(9)
O11 C11 C12 120.2(9)
O11 C11 C10 118.7(9)
C12 C11 C10 121.0(9)
C11 C12 C13 119.9(10)
C8 C13 O13 116.1(9)
C8 C13 C12 121.6(10)
O13 C13 C12 122.2(10)
C10 C14 C31 110.8(9)
C10 C14 C15 111.4(8)
C31 C14 C15 112.3(8)
C16 C15 C20 117.0(9)
C16 C15 C14 122.9(9)
C20 C15 C14 120.0(9)
C15 C16 C17 123.7(10)
C18 C17 C16 115.7(9)
C18 C17 C21 120.7(9)
C16 C17 C21 123.5(10)
C19 C18 C17 123.0(9)
C19 C18 O18 123.0(9)
C17 C18 O18 114.0(9)
C20 C19 C18 118.9(10)
C19 C20 O20 122.9(9)
C19 C20 C15 121.6(10)
O20 C20 C15 115.5(9)
C22 C21 C17 113.6(9)
C22 C21 C33 109.9(10)
C17 C21 C33 111.0(9)
C23 C22 C27 116.6(10)
C23 C22 C21 123.7(10)
C27 C22 C21 119.5(10)
C22 C23 C24 123.5(10)
C25 C24 C23 117.2(10)
C25 C24 C28 121.4(10)
C23 C24 C28 121.3(9)
O25 C25 C24 115.2(10)
O25 C25 C26 122.9(10)
C24 C25 C26 121.9(10)
C27 C26 C25 117.6(10)
C26 C27 O27 120.9(10)
C26 C27 C22 123.1(11)
O27 C27 C22 116.0(11)
C24 C28 C1 112.4(8)
C24 C28 C35 111.3(8)
C1 C28 C35 113.1(9)
C7 C29 C30 112.2(9)
C14 C31 C32 112.1(9)
C34A C33 C34B 91.3(18)
C34A C33 C21 117.2(14)
C34B C33 C21 113.8(16)
C36 C35 C28 114.4(10)
O4 C41 C42 110.6(9)
N47 C42 C43 122.1(9)
N47 C42 C41 113.6(9)
C43 C42 C41 124.2(9)
C44 C43 C42 117.8(10)
C43 C44 C45 121.7(11)
C44 C45 C46 117.0(11)
N47 C46 C45 122.5(11)
N47 C46 Br1 117.0(9)
C45 C46 Br1 120.5(9)
O11 C51A C52 107.9(12)
O11 C51B C52 111(3)
N57 C52 C53 122.3(10)
N57 C52 C51A 113.0(11)
C53 C52 C51A 122.9(11)
N57 C52 C51B 125.4(16)
C53 C52 C51B 110.1(17)
C57 C53 C52 118.5(12)
C57 C55 C56 117.2(12)
N57 C56 C55 124.0(12)
N57 C56 Br2 117.1(9)
C55 C56 Br2 118.8(10)
C53 C57 C55 120.3(13)
O18 C61 C62 109.6(10)
N67 C62 C63 122.6(11)
N67 C62 C61 114.3(11)
C63 C62 C61 123.0(11)
C62 C63 C64 118.5(12)
C65 C64 C63 118.4(13)
C64 C65 C66 118.9(13)
N67 C66 C65 125.1(13)
N67 C66 Br3 112.8(11)
C65 C66 Br3 122.1(11)
O25 C71 C72 111.1(9)
C73 C72 N77 120.7(10)
C73 C72 C71 125.1(10)
N77 C72 C71 114.2(9)
C74 C73 C72 119.2(11)
C73 C74 C75 120.6(11)
C76 C75 C74 115.8(11)
N77 C76 C75 126.9(11)
N77 C76 Br4 113.8(9)
C75 C76 Br4 119.3(8)
C46 N47 C42 118.9(10)
C56 N57 C52 117.7(10)
C62 N67 C66 116.5(11)
C76 N77 C72 116.5(10)
C4 O4 C41 117.9(8)
C6 O6 C37 117.4(8)
C51B O11 C11 116.6(17)
C11 O11 C51A 115.9(10)
C13 O13 C38 118.3(9)
C18 O18 C61 116.6(8)
C20 O20 C39 117.4(8)
C25 O25 C71 120.9(9)
C27 O27 C40 118.4(9)
Cl12 C10A Cl1A 115.5(14)
Cl12 C10B Cl1B 106(3)
Cl22 C200 Cl21 107.4(14)
Cl31 C30A Cl32 108(2)
Cl32 C30B Cl31 108(2)

loop_
_geom_bond_atom_site_label_1
_geom_bond_atom_site_label_2
_geom_bond_distance
C1 C2 1.383(13)
C1 C6 1.404(13)
C1 C28 1.522(13)
C2 C3 1.409(14)
C3 C4 1.401(13)
C3 C7 1.510(13)
C4 O4 1.393(11)
C4 C5 1.395(13)
C5 C6 1.377(13)
C6 O6 1.374(12)
C7 C29 1.520(14)
C7 C8 1.530(13)
C8 C13 1.375(13)
C8 C9 1.386(14)
C9 C10 1.412(13)
C10 C11 1.399(13)
C10 C14 1.508(13)
C11 O11 1.366(11)
C11 C12 1.383(14)
C12 C13 1.394(14)
C13 O13 1.389(12)
C14 C31 1.532(14)
C14 C15 1.546(13)
C15 C16 1.391(14)
C15 C20 1.412(14)
C16 C17 1.404(13)
C17 C18 1.398(14)
C17 C21 1.539(14)
C18 C19 1.388(14)
C18 O18 1.401(11)
C19 C20 1.373(14)
C20 O20 1.381(12)
C21 C22 1.485(15)
C21 C33 1.553(16)
C22 C23 1.387(14)
C22 C27 1.409(15)
C23 C24 1.398(14)
C24 C25 1.394(14)
C24 C28 1.515(14)
C25 O25 1.389(13)
C25 C26 1.417(16)
C26 C27 1.374(15)
C27 O27 1.390(13)
C28 C35 1.524(14)
C29 C30 1.534(15)
C31 C32 1.543(15)
C33 C34A 1.45(2)
C33 C34B 1.49(3)
C35 C36 1.511(15)
C37 O6 1.434(11)
C38 O13 1.434(13)
C39 O20 1.417(12)
C40 O27 1.395(13)
C41 O4 1.399(12)
C41 C42 1.484(14)
C42 N47 1.359(12)
C42 C43 1.388(14)
C43 C44 1.367(14)
C44 C45 1.369(16)
C45 C46 1.417(16)
C46 N47 1.318(13)
C46 Br1 1.887(12)
C51A O11 1.413(18)
C51A C52 1.530(19)
C51B O11 1.33(4)
C51B C52 1.55(4)
C52 N57 1.340(14)
C52 C53 1.373(15)
C53 C57 1.358(17)
C55 C57 1.366(19)
C55 C56 1.377(17)
C56 N57 1.310(14)
C56 Br2 1.900(13)
C61 O18 1.424(13)
C61 C62 1.503(15)
C62 N67 1.339(15)
C62 C63 1.378(16)
C63 C64 1.437(15)
C64 C65 1.337(17)
C65 C66 1.371(19)
C66 N67 1.345(16)
C66 Br3 1.913(14)
C71 O25 1.439(12)
C71 C72 1.490(15)
C72 C73 1.379(15)
C72 N77 1.389(13)
C73 C74 1.378(15)
C74 C75 1.380(16)
C75 C76 1.365(15)
C76 N77 1.307(13)
C76 Br4 1.918(12)
Cl12 C10A 1.662(14)
Cl12 C10B 1.664(16)
C10A Cl1A 1.665(14)
C10B Cl1B 1.665(16)
Cl21 C200 1.759(16)
Cl22 C200 1.758(16)
C30A Cl31 1.69(2)
C30A Cl32 1.69(2)
C30B Cl32 1.68(2)
C30B Cl31 1.68(2)

loop_
_geom_torsion_atom_site_label_1
_geom_torsion_atom_site_label_2
_geom_torsion_atom_site_label_3
_geom_torsion_atom_site_label_4
_geom_torsion
C6 C1 C2 C3 -0.3(15)
C28 C1 C2 C3 177.3(10)
C1 C2 C3 C4 1.0(15)
C1 C2 C3 C7 -175.6(9)
C2 C3 C4 O4 178.8(8)
C7 C3 C4 O4 -4.4(13)
C2 C3 C4 C5 -0.6(14)
C7 C3 C4 C5 176.3(9)
O4 C4 C5 C6 -179.9(9)
C3 C4 C5 C6 -0.6(15)
C4 C5 C6 O6 -177.8(9)
C4 C5 C6 C1 1.4(15)
C2 C1 C6 O6 178.3(8)
C28 C1 C6 O6 0.6(13)
C2 C1 C6 C5 -0.9(14)
C28 C1 C6 C5 -178.6(9)
C4 C3 C7 C29 -146.7(10)
C2 C3 C7 C29 29.8(14)
C4 C3 C7 C8 86.8(12)
C2 C3 C7 C8 -96.7(12)
C3 C7 C8 C13 -140.3(10)
C29 C7 C8 C13 90.9(12)
C3 C7 C8 C9 42.2(14)
C29 C7 C8 C9 -86.6(12)
C13 C8 C9 C10 -0.1(16)
C7 C8 C9 C10 177.5(10)
C8 C9 C10 C11 0.2(15)
C8 C9 C10 C14 -175.3(10)
C9 C10 C11 O11 178.5(9)
C14 C10 C11 O11 -5.9(15)
C9 C10 C11 C12 0.5(16)
C14 C10 C11 C12 176.1(10)
O11 C11 C12 C13 -179.2(10)
C10 C11 C12 C13 -1.3(17)
C9 C8 C13 O13 179.0(9)
C7 C8 C13 O13 1.3(15)
C9 C8 C13 C12 -0.7(16)
C7 C8 C13 C12 -178.4(10)
C11 C12 C13 C8 1.4(17)
C11 C12 C13 O13 -178.3(10)
C11 C10 C14 C31 -103.3(11)
C9 C10 C14 C31 72.1(12)
C11 C10 C14 C15 130.9(10)
C9 C10 C14 C15 -53.8(13)
C10 C14 C15 C16 107.2(11)
C31 C14 C15 C16 -17.8(13)
C10 C14 C15 C20 -76.9(12)
C31 C14 C15 C20 158.1(9)
C20 C15 C16 C17 0.7(15)
C14 C15 C16 C17 176.7(9)
C15 C16 C17 C18 0.5(16)
C15 C16 C17 C21 -175.7(10)
C16 C17 C18 C19 -0.6(16)
C21 C17 C18 C19 175.8(10)
C16 C17 C18 O18 -179.9(9)
C21 C17 C18 O18 -3.6(14)
C17 C18 C19 C20 -0.6(16)
O18 C18 C19 C20 178.7(9)
C18 C19 C20 O20 -178.9(9)
C18 C19 C20 C15 1.8(16)
C16 C15 C20 C19 -1.9(15)
C14 C15 C20 C19 -178.0(9)
C16 C15 C20 O20 178.8(8)
C14 C15 C20 O20 2.6(13)
C18 C17 C21 C22 87.9(12)
C16 C17 C21 C22 -96.1(13)
C18 C17 C21 C33 -147.7(11)
C16 C17 C21 C33 28.4(15)
C17 C21 C22 C23 42.9(14)
C33 C21 C22 C23 -82.1(13)
C17 C21 C22 C27 -142.2(10)
C33 C21 C22 C27 92.8(12)
C27 C22 C23 C24 -4.0(15)
C21 C22 C23 C24 171.1(10)
C22 C23 C24 C25 0.9(15)
C22 C23 C24 C28 -174.8(9)
C23 C24 C25 O25 -176.7(9)
C28 C24 C25 O25 -1.0(14)
C23 C24 C25 C26 2.4(15)
C28 C24 C25 C26 178.1(9)
O25 C25 C26 C27 176.7(10)
C24 C25 C26 C27 -2.4(16)
C25 C26 C27 O27 178.9(10)
C25 C26 C27 C22 -1.0(17)
C23 C22 C27 C26 4.0(16)
C21 C22 C27 C26 -171.3(11)
C23 C22 C27 O27 -175.9(9)
C21 C22 C27 O27 8.8(15)
C25 C24 C28 C1 135.2(10)
C23 C24 C28 C1 -49.3(12)
C25 C24 C28 C35 -96.7(12)
C23 C24 C28 C35 78.8(12)
C2 C1 C28 C24 109.6(11)
C6 C1 C28 C24 -72.9(12)
C2 C1 C28 C35 -17.6(14)
C6 C1 C28 C35 160.0(9)
C3 C7 C29 C30 65.2(13)
C8 C7 C29 C30 -166.4(10)
C10 C14 C31 C32 62.6(12)
C15 C14 C31 C32 -172.1(9)
C22 C21 C33 C34A -63(2)
C17 C21 C33 C34A 170.9(17)
C22 C21 C33 C34B -167.3(16)
C17 C21 C33 C34B 66.2(18)
C24 C28 C35 C36 58.9(13)
C1 C28 C35 C36 -173.4(10)
O4 C41 C42 N47 176.0(8)
O4 C41 C42 C43 -1.6(14)
N47 C42 C43 C44 1.8(16)
C41 C42 C43 C44 179.3(10)
C42 C43 C44 C45 -2.2(17)
C43 C44 C45 C46 1.1(17)
C44 C45 C46 N47 0.5(17)
C44 C45 C46 Br1 -177.9(8)
O11 C51A C52 N57 61.4(18)
O11 C51A C52 C53 -133.5(13)
O11 C51A C52 C51B -59(3)
O11 C51B C52 N57 -7(4)
O11 C51B C52 C53 -170(2)
O11 C51B C52 C51A 69(3)
N57 C52 C53 C57 0.9(19)
C51A C52 C53 C57 -162.8(15)
C51B C52 C53 C57 165(2)
C57 C55 C56 N57 2(2)
C57 C55 C56 Br2 -174.9(10)
C52 C53 C57 C55 1(2)
C56 C55 C57 C53 -2(2)
O18 C61 C62 N67 -170.4(9)
O18 C61 C62 C63 10.2(15)
N67 C62 C63 C64 -0.1(17)
C61 C62 C63 C64 179.2(10)
C62 C63 C64 C65 0.5(17)
C63 C64 C65 C66 -0.4(18)
C64 C65 C66 N67 0(2)
C64 C65 C66 Br3 -179.7(9)
O25 C71 C72 C73 -1.7(16)
O25 C71 C72 N77 177.0(9)
N77 C72 C73 C74 1.9(16)
C71 C72 C73 C74 -179.5(11)
C72 C73 C74 C75 -0.3(16)
C73 C74 C75 C76 -3.8(16)
C74 C75 C76 N77 7.2(17)
C74 C75 C76 Br4 -176.5(8)
C45 C46 N47 C42 -0.9(16)
Br1 C46 N47 C42 177.6(7)
C43 C42 N47 C46 -0.3(15)
C41 C42 N47 C46 -178.0(9)
C55 C56 N57 C52 0.0(19)
Br2 C56 N57 C52 176.8(9)
C53 C52 N57 C56 -1.4(18)
C51A C52 N57 C56 163.8(13)
C51B C52 N57 C56 -163(2)
C63 C62 N67 C66 -0.4(16)
C61 C62 N67 C66 -179.8(10)
C65 C66 N67 C62 0.5(18)
Br3 C66 N67 C62 -179.8(8)
C75 C76 N77 C72 -5.7(16)
Br4 C76 N77 C72 177.9(7)
C73 C72 N77 C76 0.8(15)
C71 C72 N77 C76 -177.9(10)
C5 C4 O4 C41 -4.4(13)
C3 C4 O4 C41 176.2(9)
C42 C41 O4 C4 174.1(8)
C5 C6 O6 C37 -5.3(13)
C1 C6 O6 C37 175.5(8)
C52 C51B O11 C11 -164.3(18)
C52 C51B O11 C51A -66(3)
C12 C11 O11 C51B 64(3)
C10 C11 O11 C51B -114(2)
C12 C11 O11 C51A 25.2(17)
C10 C11 O11 C51A -152.8(13)
C52 C51A O11 C51B 65(3)
C52 C51A O11 C11 164.9(11)
C8 C13 O13 C38 176.2(10)
C12 C13 O13 C38 -4.1(16)
C19 C18 O18 C61 6.6(14)
C17 C18 O18 C61 -174.0(9)
C62 C61 O18 C18 174.1(8)
C19 C20 O20 C39 3.5(14)
C15 C20 O20 C39 -177.2(9)
C24 C25 O25 C71 172.1(9)
C26 C25 O25 C71 -7.0(15)
C72 C71 O25 C25 95.0(12)
C26 C27 O27 C40 37.5(16)
C22 C27 O27 C40 -142.6(11)
C10B Cl12 C10A Cl1A -17(4)
C10A Cl12 C10B Cl1B 54(4)
Cl32 C30B Cl31 C30A 65.7(18)
Cl32 C30A Cl31 C30B -64.2(18)
Cl31 C30B Cl32 C30A -65.4(18)
Cl31 C30A Cl32 C30B 64.4(18)
